data_7233873
loop_
_publ_author_name
'Alexander N. Chernyshev'
'Dmitry Morozov'
'Jarkko Mutanen'
'Vadim Yu Kukushkin'
'Gerrit Groenhof'
'Matti Haukka'

_publ_section_title
;
 Weak intermolecular interactions promote blue luminescence of protonated
 2,2'-dipyridylamine salts
;
_journal_name_full 'Journal of Materials Chemistry C'
_journal_page_first 8285
_journal_page_last 8294
_journal_paper_doi 10.1039/C4TC01165A
_journal_volume 2
_journal_year 2014
_chemical_formula_moiety 'C10 H10 N3, I3'
_chemical_formula_sum 'C10 H10 I3 N3'
_chemical_formula_weight 552.91
_space_group_IT_number 2
_space_group_name_Hall '-P 1'
_space_group_name_H-M_alt 'P -1'
_symmetry_cell_setting triclinic
_symmetry_space_group_name_Hall '-P 1'
_symmetry_space_group_name_H-M 'P -1'
_atom_sites_solution_hydrogens geom
_atom_sites_solution_primary direct
_atom_sites_solution_secondary difmap
_cell_angle_alpha 82.098(3)
_cell_angle_beta 87.091(3)
_cell_angle_gamma 65.791(3)
_cell_formula_units_Z 2
_cell_length_a 8.9204(8)
_cell_length_b 9.0608(7)
_cell_length_c 9.6164(8)
_cell_measurement_reflns_used 6799
_cell_measurement_temperature 100(2)
_cell_measurement_theta_max 35.56
_cell_measurement_theta_min 2.50
_cell_volume 702.15(10)
_computing_cell_refinement 'SAINT (Bruker AXS, 2009)'
_computing_data_collection 'APEX2 (Bruker AXS, 2010)'
_computing_data_reduction 'SAINT (Bruker AXS, 2009)'
_computing_molecular_graphics 'CrystaMaker (CrystalMaker Software ltd., 2011)'
_computing_publication_material 'SHELXL-97 (Sheldrick, 2008)'
_computing_structure_refinement 'SHELXL-97 (Sheldrick, 2008)'
_computing_structure_solution 'SHELXS-97 (Sheldrick, 2008)'
_diffrn_ambient_temperature 100(2)
_diffrn_detector_area_resol_mean 16
_diffrn_measured_fraction_theta_full 0.961
_diffrn_measured_fraction_theta_max 0.961
_diffrn_measurement_device '62mm x 62mm CCD camera on \k-goniostat'
_diffrn_measurement_device_type 'Bruker KAPPA APEX II CCD'
_diffrn_measurement_method '\f scans and \w scans with \k offset'
_diffrn_radiation_monochromator 'horizontally mounted graphite crystal'
_diffrn_radiation_source 'fine-focus sealed tube'
_diffrn_radiation_type MoK\a
_diffrn_radiation_wavelength 0.71073
_diffrn_reflns_av_R_equivalents 0.0345
_diffrn_reflns_av_sigmaI/netI 0.0242
_diffrn_reflns_limit_h_max 10
_diffrn_reflns_limit_h_min -12
_diffrn_reflns_limit_k_max 12
_diffrn_reflns_limit_k_min -10
_diffrn_reflns_limit_l_max 13
_diffrn_reflns_limit_l_min -13
_diffrn_reflns_number 13070
_diffrn_reflns_theta_full 29.00
_diffrn_reflns_theta_max 29.00
_diffrn_reflns_theta_min 2.14
_exptl_absorpt_coefficient_mu 6.657
_exptl_absorpt_correction_T_max 0.3837
_exptl_absorpt_correction_T_min 0.1967
_exptl_absorpt_correction_type multi-scan
_exptl_absorpt_process_details 'TWINABS (Sheldrick, 2008)'
_exptl_crystal_colour purple
_exptl_crystal_density_diffrn 2.615
_exptl_crystal_density_method 'not measured'
_exptl_crystal_description block
_exptl_crystal_F_000 500
_exptl_crystal_size_max 0.36
_exptl_crystal_size_mid 0.22
_exptl_crystal_size_min 0.18
_refine_diff_density_max 1.306
_refine_diff_density_min -1.169
_refine_diff_density_rms 0.208
_refine_ls_extinction_method none
_refine_ls_goodness_of_fit_ref 1.142
_refine_ls_hydrogen_treatment constr
_refine_ls_matrix_type full
_refine_ls_number_parameters 146
_refine_ls_number_reflns 3605
_refine_ls_number_restraints 0
_refine_ls_restrained_S_all 1.142
_refine_ls_R_factor_all 0.0329
_refine_ls_R_factor_gt 0.0285
_refine_ls_shift/su_max 0.001
_refine_ls_shift/su_mean 0.000
_refine_ls_structure_factor_coef Fsqd
_refine_ls_weighting_details 'calc w=1/[\s^2^(Fo^2^)+(0.0393P)^2^+1.8771P] where P=(Fo^2^+2Fc^2^)/3'
_refine_ls_weighting_scheme calc
_refine_ls_wR_factor_gt 0.0848
_refine_ls_wR_factor_ref 0.0876
_reflns_number_gt 3258
_reflns_number_total 3605
_reflns_threshold_expression >2sigma(I)
_cod_data_source_file 1000009.cif
_cod_data_source_block PCOD1000009
_cod_database_code 7233873

loop_
_symmetry_equiv_pos_as_xyz
'x, y, z'
'-x, -y, -z'

loop_
_atom_site_label
_atom_site_type_symbol
_atom_site_fract_x
_atom_site_fract_y
_atom_site_fract_z
_atom_site_U_iso_or_equiv
_atom_site_adp_type
_atom_site_occupancy
_atom_site_symmetry_multiplicity
_atom_site_calc_flag
_atom_site_refinement_flags
_atom_site_disorder_assembly
_atom_site_disorder_group
I1 I 0.89630(4) 0.57188(4) 0.17482(3) 0.01922(9) Uani 1 1 d . . .
I2 I 0.72610(4) 0.65740(4) 0.44499(3) 0.01648(9) Uani 1 1 d . . .
I3 I 0.56891(4) 0.73065(5) 0.71130(3) 0.02212(10) Uani 1 1 d . . .
N1 N 0.7992(5) 0.0196(6) 0.0640(4) 0.0186(8) Uani 1 1 d . . .
H1N H 0.8642 -0.0670 0.1188 0.022 Uiso 1 1 calc R . .
N2 N 0.9056(5) 0.1737(5) 0.1679(5) 0.0195(8) Uani 1 1 d . . .
H2N H 0.9033 0.2713 0.1701 0.023 Uiso 1 1 calc R . .
N3 N 1.0192(5) -0.0985(6) 0.2643(4) 0.0191(8) Uani 1 1 d . . .
C1 C 0.6972(6) 0.0090(6) -0.0277(5) 0.0185(9) Uani 1 1 d . . .
H1 H 0.6975 -0.0950 -0.0331 0.022 Uiso 1 1 calc R . .
C2 C 0.5917(6) 0.1412(7) -0.1148(5) 0.0193(10) Uani 1 1 d . . .
H2 H 0.5192 0.1293 -0.1771 0.023 Uiso 1 1 calc R . .
C3 C 0.5946(6) 0.2939(7) -0.1087(5) 0.0198(10) Uani 1 1 d . . .
H3 H 0.5244 0.3874 -0.1678 0.024 Uiso 1 1 calc R . .
C4 C 0.6996(6) 0.3071(6) -0.0167(5) 0.0184(9) Uani 1 1 d . . .
H4 H 0.7048 0.4088 -0.0113 0.022 Uiso 1 1 calc R . .
C5 C 0.7991(6) 0.1653(7) 0.0693(5) 0.0178(9) Uani 1 1 d . . .
C6 C 1.0108(6) 0.0537(7) 0.2596(5) 0.0197(10) Uani 1 1 d . . .
C7 C 1.1102(6) 0.0862(6) 0.3503(5) 0.0176(9) Uani 1 1 d . . .
H7 H 1.1040 0.1935 0.3493 0.021 Uiso 1 1 calc R . .
C8 C 1.2158(6) -0.0414(7) 0.4396(5) 0.0190(10) Uani 1 1 d . . .
H8 H 1.2852 -0.0228 0.5004 0.023 Uiso 1 1 calc R . .
C9 C 1.2224(6) -0.1982(7) 0.4422(5) 0.0197(10) Uani 1 1 d . . .
H9 H 1.2951 -0.2861 0.5050 0.024 Uiso 1 1 calc R . .
C10 C 1.1235(6) -0.2241(6) 0.3537(5) 0.0176(9) Uani 1 1 d . . .
H10 H 1.1277 -0.3307 0.3546 0.021 Uiso 1 1 calc R . .

loop_
_atom_site_aniso_label
_atom_site_aniso_U_11
_atom_site_aniso_U_22
_atom_site_aniso_U_33
_atom_site_aniso_U_23
_atom_site_aniso_U_13
_atom_site_aniso_U_12
I1 0.02119(16) 0.01680(16) 0.01994(16) -0.00470(12) -0.00072(12) -0.00718(13)
I2 0.01647(16) 0.01510(15) 0.01838(15) -0.00036(11) -0.00387(11) -0.00705(12)
I3 0.01891(17) 0.03065(19) 0.01770(16) -0.00204(13) 0.00060(12) -0.01138(14)
N1 0.0148(19) 0.024(2) 0.0148(19) 0.0021(16) -0.0026(15) -0.0072(17)
N2 0.022(2) 0.0151(19) 0.024(2) -0.0039(16) -0.0031(17) -0.0087(17)
N3 0.016(2) 0.023(2) 0.019(2) -0.0039(17) -0.0002(16) -0.0085(17)
C1 0.017(2) 0.022(2) 0.019(2) -0.0023(19) 0.0002(18) -0.011(2)
C2 0.014(2) 0.030(3) 0.016(2) -0.0028(19) -0.0014(17) -0.010(2)
C3 0.015(2) 0.023(3) 0.021(2) -0.003(2) -0.0017(18) -0.008(2)
C4 0.014(2) 0.022(2) 0.021(2) -0.0068(19) 0.0022(18) -0.0080(19)
C5 0.010(2) 0.028(3) 0.015(2) -0.0037(19) 0.0008(16) -0.0080(19)
C6 0.015(2) 0.027(3) 0.013(2) 0.0009(19) 0.0001(17) -0.006(2)
C7 0.019(2) 0.019(2) 0.018(2) -0.0025(18) -0.0006(18) -0.010(2)
C8 0.014(2) 0.030(3) 0.018(2) -0.006(2) -0.0019(17) -0.011(2)
C9 0.018(2) 0.030(3) 0.015(2) -0.0009(19) -0.0028(18) -0.014(2)
C10 0.017(2) 0.021(2) 0.018(2) -0.0017(18) 0.0008(18) -0.0119(19)

loop_
_atom_type_symbol
_atom_type_description
_atom_type_scat_dispersion_real
_atom_type_scat_dispersion_imag
_atom_type_scat_source
C C 0.0033 0.0016 'International Tables Vol C Tables 4.2.6.8 and 6.1.1.4'
H H 0.0000 0.0000 'International Tables Vol C Tables 4.2.6.8 and 6.1.1.4'
N N 0.0061 0.0033 'International Tables Vol C Tables 4.2.6.8 and 6.1.1.4'
I I -0.4742 1.8119 'International Tables Vol C Tables 4.2.6.8 and 6.1.1.4'

loop_
_geom_angle_atom_site_label_1
_geom_angle_atom_site_label_2
_geom_angle_atom_site_label_3
_geom_angle
_geom_angle_site_symmetry_1
_geom_angle_site_symmetry_3
_geom_angle_publ_flag
I3 I2 I1 178.159(14) . . yes
C5 N1 C1 117.7(4) . . ?
C5 N1 H1N 121.1 . . ?
C1 N1 H1N 121.1 . . ?
C6 N2 C5 129.5(5) . . yes
C6 N2 H2N 115.3 . . ?
C5 N2 H2N 115.3 . . ?
C6 N3 C10 121.4(4) . . ?
N1 C1 C2 123.4(5) . . ?
N1 C1 H1 118.3 . . ?
C2 C1 H1 118.3 . . ?
C1 C2 C3 118.0(4) . . ?
C1 C2 H2 121.0 . . ?
C3 C2 H2 121.0 . . ?
C4 C3 C2 119.5(5) . . ?
C4 C3 H3 120.2 . . ?
C2 C3 H3 120.2 . . ?
C3 C4 C5 117.7(5) . . ?
C3 C4 H4 121.1 . . ?
C5 C4 H4 121.1 . . ?
N1 C5 C4 123.6(4) . . ?
N1 C5 N2 116.6(4) . . ?
C4 C5 N2 119.8(5) . . ?
N3 C6 N2 118.8(5) . . ?
N3 C6 C7 120.0(5) . . ?
N2 C6 C7 121.1(5) . . ?
C8 C7 C6 118.2(5) . . ?
C8 C7 H7 120.9 . . ?
C6 C7 H7 120.9 . . ?
C7 C8 C9 120.7(4) . . ?
C7 C8 H8 119.7 . . ?
C9 C8 H8 119.7 . . ?
C10 C9 C8 119.3(5) . . ?
C10 C9 H9 120.4 . . ?
C8 C9 H9 120.4 . . ?
N3 C10 C9 120.4(5) . . ?
N3 C10 H10 119.8 . . ?
C9 C10 H10 119.8 . . ?

loop_
_geom_bond_atom_site_label_1
_geom_bond_atom_site_label_2
_geom_bond_distance
_geom_bond_site_symmetry_2
_geom_bond_publ_flag
I1 I2 2.9739(5) . yes
I2 I3 2.8817(5) . yes
N1 C5 1.328(7) . ?
N1 C1 1.338(6) . ?
N1 H1N 0.8800 . ?
N2 C6 1.351(7) . yes
N2 C5 1.406(6) . yes
N2 H2N 0.8800 . ?
N3 C6 1.345(7) . ?
N3 C10 1.358(7) . ?
C1 C2 1.379(7) . ?
C1 H1 0.9500 . ?
C2 C3 1.404(7) . ?
C2 H2 0.9500 . ?
C3 C4 1.371(7) . ?
C3 H3 0.9500 . ?
C4 C5 1.403(7) . ?
C4 H4 0.9500 . ?
C6 C7 1.412(7) . ?
C7 C8 1.370(7) . ?
C7 H7 0.9500 . ?
C8 C9 1.394(8) . ?
C8 H8 0.9500 . ?
C9 C10 1.363(7) . ?
C9 H9 0.9500 . ?
C10 H10 0.9500 . ?

loop_
_geom_hbond_atom_site_label_D
_geom_hbond_atom_site_label_H
_geom_hbond_atom_site_label_A
_geom_hbond_distance_DH
_geom_hbond_distance_HA
_geom_hbond_distance_DA
_geom_hbond_angle_DHA
_geom_hbond_site_symmetry_A
_geom_hbond_publ_flag
N1 H1N N3 0.88 1.93 2.608(6) 133.0 . yes
N1 H1N I1 0.88 3.14 3.790(5) 132.8 1_545 yes
N2 H2N I1 0.88 2.70 3.585(4) 179.5 . yes
